data_4027149
loop_
_publ_author_name
'Hanh Nho Nguyen'
'Victor J. Cee'
'Holly L. Deak'
'Bingfan Du'
'Kathleen Panter Faber'
'Hakan Gunaydin'
'Brian L. Hodous'
'Steven L. Hollis'
'Paul H. Krolikowski'
'Philip R. Olivieri'
'Vinod F. Patel'
'Karina Romero'
'Laurie B. Schenkel'
'Stephanie D. Geuns-Meyer'

_publ_section_title
;
 Synthesis of 4-Substituted Chlorophthalazines, Dihydrobenzoazepinediones,
 2-Pyrazolylbenzoic Acid, and 2-Pyrazolylbenzohydrazide via 3-Substituted
 3-Hydroxyisoindolin-1-ones
;
_journal_name_full 'Journal of Organic Chemistry'
_journal_page_first 3887
_journal_page_last 3906
_journal_paper_doi 10.1021/jo3000628
_journal_volume 77
_journal_year 2012
_chemical_formula_moiety 'C19 H26 N4 O'
_chemical_formula_sum 'C19 H26 N4 O'
_chemical_formula_weight 326.44
_space_group_IT_number 14
_symmetry_cell_setting monoclinic
_symmetry_Int_Tables_number 14
_symmetry_space_group_name_Hall '-P 2ybc'
_symmetry_space_group_name_H-M 'P 1 21/c 1'
_atom_sites_solution_hydrogens geom
_atom_sites_solution_primary direct
_atom_sites_solution_secondary difmap
_audit_creation_method SHELXL-97
_cell_angle_alpha 90.00
_cell_angle_beta 94.0790(10)
_cell_angle_gamma 90.00
_cell_formula_units_Z 4
_cell_length_a 8.4538(10)
_cell_length_b 20.032(2)
_cell_length_c 10.7689(12)
_cell_measurement_reflns_used 3666
_cell_measurement_temperature 173(2)
_cell_measurement_theta_max 22.98
_cell_measurement_theta_min 2.42
_cell_volume 1819.1(3)
_computing_cell_refinement 'APEX2 (BRUKER, V2010.11-3, 2010)'
_computing_data_collection 'COSMO (BRUKER, V1.61, 2009)'
_computing_data_reduction 'SAINT (BRUKER, V7.68A, 2010)'
_computing_molecular_graphics 'SHELXTL (Sheldrick, Acta Cryst. A64 2008, 112-122)'
_computing_publication_material 'SHELXTL (Sheldrick, Acta Cryst. A64 2008, 112-122)'
_computing_structure_refinement 'SHELXL (Sheldrick, Acta Cryst. A64 2008, 112-122)'
_computing_structure_solution 'SHELXS (Sheldrick, Acta Cryst. A64 2008, 112-122)'
_diffrn_ambient_temperature 173(2)
_diffrn_detector_area_resol_mean 836.6
_diffrn_measured_fraction_theta_full 0.998
_diffrn_measured_fraction_theta_max 0.998
_diffrn_measurement_device_type 'Bruker APEX-II CCD'
_diffrn_measurement_method '\w,and/f 0.5 deg'
_diffrn_radiation_monochromator graphite
_diffrn_radiation_probe x-ray
_diffrn_radiation_type MoK\a
_diffrn_radiation_wavelength 0.71073
_diffrn_reflns_av_R_equivalents 0.0922
_diffrn_reflns_av_sigmaI/netI 0.0658
_diffrn_reflns_limit_h_max 9
_diffrn_reflns_limit_h_min -10
_diffrn_reflns_limit_k_max 24
_diffrn_reflns_limit_k_min -24
_diffrn_reflns_limit_l_max 12
_diffrn_reflns_limit_l_min -12
_diffrn_reflns_number 21057
_diffrn_reflns_theta_full 25.27
_diffrn_reflns_theta_max 25.27
_diffrn_reflns_theta_min 2.03
_diffrn_source 'fine-focus sealed tube'
_exptl_absorpt_coefficient_mu 0.076
_exptl_absorpt_correction_T_max 0.9958
_exptl_absorpt_correction_T_min 0.9784
_exptl_absorpt_correction_type multi-scan
_exptl_absorpt_process_details SADABS
_exptl_crystal_colour colourless
_exptl_crystal_density_diffrn 1.192
_exptl_crystal_description chunk
_exptl_crystal_F_000 704
_exptl_crystal_size_max 0.29
_exptl_crystal_size_mid 0.13
_exptl_crystal_size_min 0.06
_refine_diff_density_max 0.848
_refine_diff_density_min -0.306
_refine_diff_density_rms 0.051
_refine_ls_extinction_method none
_refine_ls_goodness_of_fit_ref 1.030
_refine_ls_hydrogen_treatment constr
_refine_ls_matrix_type full
_refine_ls_number_parameters 221
_refine_ls_number_reflns 3291
_refine_ls_number_restraints 0
_refine_ls_restrained_S_all 1.030
_refine_ls_R_factor_all 0.1125
_refine_ls_R_factor_gt 0.0595
_refine_ls_shift/su_max 0.000
_refine_ls_shift/su_mean 0.000
_refine_ls_structure_factor_coef Fsqd
_refine_ls_weighting_details 'calc w=1/[\s^2^(Fo^2^)+(0.0670P)^2^+1.0309P] where P=(Fo^2^+2Fc^2^)/3'
_refine_ls_weighting_scheme calc
_refine_ls_wR_factor_gt 0.1362
_refine_ls_wR_factor_ref 0.1653
_reflns_number_gt 1976
_reflns_number_total 3291
_reflns_threshold_expression >2sigma(I)
_cod_data_source_file jo3000628_si_007.cif
_cod_data_source_block amg1511
_cod_original_cell_volume 1819.1(4)
_cod_original_sg_symbol_Hall '-P ybc'
_cod_original_sg_symbol_H-M 'P 21/c'
_cod_database_code 4027149

loop_
_symmetry_equiv_pos_as_xyz
'x, y, z'
'-x, y+1/2, -z+1/2'
'-x, -y, -z'
'x, -y-1/2, z-1/2'

loop_
_atom_site_label
_atom_site_type_symbol
_atom_site_fract_x
_atom_site_fract_y
_atom_site_fract_z
_atom_site_U_iso_or_equiv
_atom_site_adp_type
_atom_site_occupancy
_atom_site_symmetry_multiplicity
_atom_site_calc_flag
_atom_site_refinement_flags
O1 O 0.0011(3) 0.40601(11) 0.6110(2) 0.0565(7) Uani 1 1 d .
N1 N 0.1089(3) 0.36102(11) 1.1247(2) 0.0289(6) Uani 1 1 d .
N2 N 0.1641(3) 0.41939(10) 1.0796(2) 0.0289(6) Uani 1 1 d .
N3 N -0.1605(3) 0.45526(12) 0.7433(2) 0.0384(7) Uani 1 1 d .
H3 H -0.1703 0.4845 0.8034 0.046 Uiso 1 1 calc R
N4 N -0.2929(3) 0.41858(14) 0.6924(3) 0.0521(8) Uani 1 1 d .
C1 C -0.1464(4) 0.22629(14) 0.9653(3) 0.0407(8) Uani 1 1 d .
H1A H -0.1767 0.2529 0.8899 0.049 Uiso 1 1 calc R
H1B H -0.1442 0.1774 0.9520 0.049 Uiso 1 1 calc R
C2 C -0.1983(4) 0.25069(15) 1.0852(3) 0.0470(9) Uani 1 1 d .
H2A H -0.2280 0.2171 1.1468 0.056 Uiso 1 1 calc R
H2B H -0.2605 0.2926 1.0846 0.056 Uiso 1 1 calc R
C3 C -0.0268(4) 0.25531(13) 1.0582(3) 0.0326(7) Uani 1 1 d .
H3A H 0.0460 0.2226 1.1032 0.039 Uiso 1 1 calc R
C4 C 0.0428(3) 0.32107(13) 1.0325(3) 0.0284(7) Uani 1 1 d .
C5 C 0.0549(3) 0.35537(13) 0.9232(3) 0.0311(7) Uani 1 1 d .
H5 H 0.0200 0.3410 0.8418 0.037 Uiso 1 1 calc R
C6 C 0.1295(3) 0.41611(13) 0.9565(3) 0.0274(6) Uani 1 1 d .
C7 C 0.1791(3) 0.47179(12) 0.8772(3) 0.0265(6) Uani 1 1 d .
C8 C 0.3027(3) 0.51285(13) 0.9238(3) 0.0317(7) Uani 1 1 d .
H8 H 0.3506 0.5047 1.0048 0.038 Uiso 1 1 calc R
C9 C 0.3572(4) 0.56518(14) 0.8546(3) 0.0379(8) Uani 1 1 d .
H9 H 0.4403 0.5930 0.8887 0.046 Uiso 1 1 calc R
C10 C 0.2906(3) 0.57682(15) 0.7361(3) 0.0376(8) Uani 1 1 d .
H10 H 0.3278 0.6126 0.6882 0.045 Uiso 1 1 calc R
C11 C 0.1701(3) 0.53651(13) 0.6873(3) 0.0330(7) Uani 1 1 d .
H11 H 0.1261 0.5440 0.6048 0.040 Uiso 1 1 calc R
C12 C 0.1113(3) 0.48425(13) 0.7579(3) 0.0284(7) Uani 1 1 d .
C13 C 0.1365(3) 0.34658(14) 1.2569(3) 0.0318(7) Uani 1 1 d .
H13A H 0.0786 0.3053 1.2763 0.038 Uiso 1 1 calc R
H13B H 0.0930 0.3835 1.3051 0.038 Uiso 1 1 calc R
C14 C 0.3110(3) 0.33769(13) 1.2975(3) 0.0306(7) Uani 1 1 d .
H14 H 0.3669 0.3805 1.2816 0.037 Uiso 1 1 calc R
C15 C 0.3868(4) 0.28282(16) 1.2253(3) 0.0486(9) Uani 1 1 d .
H15A H 0.3330 0.2404 1.2391 0.073 Uiso 1 1 calc R
H15B H 0.4991 0.2789 1.2537 0.073 Uiso 1 1 calc R
H15C H 0.3772 0.2936 1.1363 0.073 Uiso 1 1 calc R
C16 C 0.3279(4) 0.32401(17) 1.4371(3) 0.0497(9) Uani 1 1 d .
H16A H 0.2769 0.2814 1.4545 0.075 Uiso 1 1 calc R
H16B H 0.2770 0.3600 1.4813 0.075 Uiso 1 1 calc R
H16C H 0.4406 0.3218 1.4652 0.075 Uiso 1 1 calc R
C17 C -0.0209(4) 0.44411(13) 0.6974(3) 0.0341(7) Uani 1 1 d .
C18 C -0.3797(4) 0.38985(16) 0.7922(3) 0.0500(9) Uani 1 1 d .
H18A H -0.3060 0.3652 0.8497 0.075 Uiso 1 1 calc R
H18B H -0.4615 0.3594 0.7565 0.075 Uiso 1 1 calc R
H18C H -0.4298 0.4257 0.8373 0.075 Uiso 1 1 calc R
C19 C -0.3938(4) 0.46117(18) 0.6119(3) 0.0545(10) Uani 1 1 d .
H19A H -0.4343 0.4979 0.6608 0.082 Uiso 1 1 calc R
H19B H -0.4829 0.4350 0.5746 0.082 Uiso 1 1 calc R
H19C H -0.3324 0.4794 0.5459 0.082 Uiso 1 1 calc R

loop_
_atom_site_aniso_label
_atom_site_aniso_U_11
_atom_site_aniso_U_22
_atom_site_aniso_U_33
_atom_site_aniso_U_23
_atom_site_aniso_U_13
_atom_site_aniso_U_12
O1 0.0805(19) 0.0416(13) 0.0463(15) -0.0169(11) -0.0022(13) 0.0042(12)
N1 0.0292(14) 0.0260(12) 0.0313(14) 0.0054(10) 0.0017(10) -0.0014(10)
N2 0.0304(13) 0.0233(12) 0.0329(14) 0.0052(10) 0.0026(11) -0.0023(10)
N3 0.0350(15) 0.0350(14) 0.0431(16) 0.0013(12) -0.0114(12) -0.0094(12)
N4 0.0438(17) 0.0467(17) 0.063(2) -0.0040(14) -0.0127(15) -0.0060(13)
C1 0.050(2) 0.0266(15) 0.044(2) 0.0030(14) -0.0056(15) -0.0040(14)
C2 0.049(2) 0.0293(16) 0.065(2) -0.0023(16) 0.0149(18) -0.0056(15)
C3 0.0365(18) 0.0249(14) 0.0360(18) 0.0031(12) 0.0012(14) 0.0012(12)
C4 0.0300(16) 0.0246(14) 0.0305(17) 0.0024(12) 0.0011(13) 0.0019(12)
C5 0.0356(18) 0.0239(14) 0.0332(17) 0.0004(13) -0.0018(13) 0.0024(12)
C6 0.0297(16) 0.0247(14) 0.0273(17) 0.0018(12) -0.0021(12) 0.0028(12)
C7 0.0276(16) 0.0204(13) 0.0317(16) 0.0008(12) 0.0037(12) 0.0047(11)
C8 0.0307(17) 0.0296(15) 0.0346(17) 0.0062(13) 0.0014(13) 0.0011(13)
C9 0.0301(17) 0.0325(16) 0.051(2) 0.0067(14) 0.0022(15) -0.0044(13)
C10 0.0331(18) 0.0349(16) 0.045(2) 0.0160(15) 0.0049(15) 0.0010(14)
C11 0.0371(18) 0.0298(15) 0.0323(17) 0.0075(13) 0.0044(14) 0.0086(13)
C12 0.0327(17) 0.0228(14) 0.0301(17) -0.0005(12) 0.0054(13) 0.0052(12)
C13 0.0354(18) 0.0300(15) 0.0303(17) 0.0067(13) 0.0044(13) -0.0016(13)
C14 0.0313(17) 0.0285(15) 0.0321(17) 0.0030(12) 0.0022(13) -0.0032(12)
C15 0.044(2) 0.0407(19) 0.060(2) -0.0087(16) -0.0025(17) 0.0101(15)
C16 0.048(2) 0.060(2) 0.039(2) 0.0099(17) -0.0072(16) -0.0085(18)
C17 0.045(2) 0.0244(15) 0.0314(18) 0.0029(13) -0.0049(14) 0.0028(13)
C18 0.041(2) 0.0398(19) 0.069(3) -0.0018(17) 0.0036(18) -0.0120(15)
C19 0.044(2) 0.061(2) 0.055(2) -0.0033(18) -0.0181(17) 0.0013(17)

loop_
_atom_type_symbol
_atom_type_description
_atom_type_scat_dispersion_real
_atom_type_scat_dispersion_imag
_atom_type_scat_source
C C 0.0033 0.0016 'International Tables Vol C Tables 4.2.6.8 and 6.1.1.4'
H H 0.0000 0.0000 'International Tables Vol C Tables 4.2.6.8 and 6.1.1.4'
N N 0.0061 0.0033 'International Tables Vol C Tables 4.2.6.8 and 6.1.1.4'
O O 0.0106 0.0060 'International Tables Vol C Tables 4.2.6.8 and 6.1.1.4'

loop_
_geom_angle_atom_site_label_1
_geom_angle_atom_site_label_2
_geom_angle_atom_site_label_3
_geom_angle
N2 N1 C4 112.2(2)
N2 N1 C13 119.0(2)
C4 N1 C13 128.6(2)
C6 N2 N1 104.8(2)
C17 N3 N4 117.8(3)
C17 N3 H3 121.1
N4 N3 H3 121.1
N3 N4 C19 109.9(2)
N3 N4 C18 110.1(3)
C19 N4 C18 111.5(3)
C2 C1 C3 60.9(2)
C2 C1 H1A 117.7
C3 C1 H1A 117.7
C2 C1 H1B 117.7
C3 C1 H1B 117.7
H1A C1 H1B 114.8
C1 C2 C3 60.0(2)
C1 C2 H2A 117.8
C3 C2 H2A 117.8
C1 C2 H2B 117.8
C3 C2 H2B 117.8
H2A C2 H2B 114.9
C4 C3 C1 118.9(2)
C4 C3 C2 119.6(2)
C1 C3 C2 59.1(2)
C4 C3 H3A 115.8
C1 C3 H3A 115.8
C2 C3 H3A 115.8
N1 C4 C5 106.2(2)
N1 C4 C3 122.4(2)
C5 C4 C3 131.4(3)
C4 C5 C6 105.9(2)
C4 C5 H5 127.0
C6 C5 H5 127.0
N2 C6 C5 110.9(2)
N2 C6 C7 118.9(2)
C5 C6 C7 130.1(3)
C12 C7 C8 118.4(2)
C12 C7 C6 123.5(2)
C8 C7 C6 118.1(2)
C9 C8 C7 121.5(3)
C9 C8 H8 119.2
C7 C8 H8 119.2
C10 C9 C8 119.8(3)
C10 C9 H9 120.1
C8 C9 H9 120.1
C11 C10 C9 119.9(3)
C11 C10 H10 120.1
C9 C10 H10 120.1
C10 C11 C12 120.7(3)
C10 C11 H11 119.6
C12 C11 H11 119.6
C7 C12 C11 119.7(3)
C7 C12 C17 123.7(2)
C11 C12 C17 116.7(3)
N1 C13 C14 113.0(2)
N1 C13 H13A 109.0
C14 C13 H13A 109.0
N1 C13 H13B 109.0
C14 C13 H13B 109.0
H13A C13 H13B 107.8
C15 C14 C13 112.0(2)
C15 C14 C16 111.3(3)
C13 C14 C16 109.1(2)
C15 C14 H14 108.1
C13 C14 H14 108.1
C16 C14 H14 108.1
C14 C15 H15A 109.5
C14 C15 H15B 109.5
H15A C15 H15B 109.5
C14 C15 H15C 109.5
H15A C15 H15C 109.5
H15B C15 H15C 109.5
C14 C16 H16A 109.5
C14 C16 H16B 109.5
H16A C16 H16B 109.5
C14 C16 H16C 109.5
H16A C16 H16C 109.5
H16B C16 H16C 109.5
O1 C17 N3 124.9(3)
O1 C17 C12 121.2(3)
N3 C17 C12 113.9(2)
N4 C18 H18A 109.5
N4 C18 H18B 109.5
H18A C18 H18B 109.5
N4 C18 H18C 109.5
H18A C18 H18C 109.5
H18B C18 H18C 109.5
N4 C19 H19A 109.5
N4 C19 H19B 109.5
H19A C19 H19B 109.5
N4 C19 H19C 109.5
H19A C19 H19C 109.5
H19B C19 H19C 109.5

loop_
_geom_bond_atom_site_label_1
_geom_bond_atom_site_label_2
_geom_bond_distance
O1 C17 1.228(3)
N1 N2 1.361(3)
N1 C4 1.364(3)
N1 C13 1.455(3)
N2 C6 1.339(3)
N3 C17 1.331(4)
N3 N4 1.416(3)
N3 H3 0.8800
N4 C19 1.450(4)
N4 C18 1.461(4)
C1 C2 1.475(4)
C1 C3 1.489(4)
C1 H1A 0.9900
C1 H1B 0.9900
C2 C3 1.502(4)
C2 H2A 0.9900
C2 H2B 0.9900
C3 C4 1.477(4)
C3 H3A 1.0000
C4 C5 1.373(4)
C5 C6 1.405(4)
C5 H5 0.9500
C6 C7 1.483(4)
C7 C12 1.391(4)
C7 C8 1.395(4)
C8 C9 1.384(4)
C8 H8 0.9500
C9 C10 1.378(4)
C9 H9 0.9500
C10 C11 1.374(4)
C10 H10 0.9500
C11 C12 1.406(4)
C11 H11 0.9500
C12 C17 1.489(4)
C13 C14 1.519(4)
C13 H13A 0.9900
C13 H13B 0.9900
C14 C15 1.515(4)
C14 C16 1.524(4)
C14 H14 1.0000
C15 H15A 0.9800
C15 H15B 0.9800
C15 H15C 0.9800
C16 H16A 0.9800
C16 H16B 0.9800
C16 H16C 0.9800
C18 H18A 0.9800
C18 H18B 0.9800
C18 H18C 0.9800
C19 H19A 0.9800
C19 H19B 0.9800
C19 H19C 0.9800

loop_
_geom_hbond_atom_site_label_D
_geom_hbond_atom_site_label_H
_geom_hbond_atom_site_label_A
_geom_hbond_distance_DH
_geom_hbond_distance_HA
_geom_hbond_distance_DA
_geom_hbond_angle_DHA
_geom_hbond_site_symmetry_A
N3 H3 N2 0.88 2.30 3.154(3) 163.6 3_567

loop_
_geom_torsion_atom_site_label_1
_geom_torsion_atom_site_label_2
_geom_torsion_atom_site_label_3
_geom_torsion_atom_site_label_4
_geom_torsion
C4 N1 N2 C6 0.8(3)
C13 N1 N2 C6 176.3(2)
C17 N3 N4 C19 -105.1(3)
C17 N3 N4 C18 131.6(3)
C2 C1 C3 C4 -109.1(3)
C1 C2 C3 C4 107.9(3)
N2 N1 C4 C5 -0.4(3)
C13 N1 C4 C5 -175.3(3)
N2 N1 C4 C3 -179.4(2)
C13 N1 C4 C3 5.6(4)
C1 C3 C4 N1 157.5(3)
C2 C3 C4 N1 88.6(4)
C1 C3 C4 C5 -21.3(5)
C2 C3 C4 C5 -90.2(4)
N1 C4 C5 C6 -0.2(3)
C3 C4 C5 C6 178.7(3)
N1 N2 C6 C5 -0.9(3)
N1 N2 C6 C7 -178.0(2)
C4 C5 C6 N2 0.7(3)
C4 C5 C6 C7 177.3(3)
N2 C6 C7 C12 -159.8(3)
C5 C6 C7 C12 23.8(4)
N2 C6 C7 C8 21.7(4)
C5 C6 C7 C8 -154.7(3)
C12 C7 C8 C9 0.4(4)
C6 C7 C8 C9 179.0(3)
C7 C8 C9 C10 -1.1(4)
C8 C9 C10 C11 0.1(4)
C9 C10 C11 C12 1.5(4)
C8 C7 C12 C11 1.1(4)
C6 C7 C12 C11 -177.4(2)
C8 C7 C12 C17 179.9(3)
C6 C7 C12 C17 1.4(4)
C10 C11 C12 C7 -2.1(4)
C10 C11 C12 C17 179.1(3)
N2 N1 C13 C14 -65.4(3)
C4 N1 C13 C14 109.3(3)
N1 C13 C14 C15 -57.4(3)
N1 C13 C14 C16 179.0(2)
N4 N3 C17 O1 2.7(4)
N4 N3 C17 C12 -179.2(2)
C7 C12 C17 O1 -108.5(3)
C11 C12 C17 O1 70.2(4)
C7 C12 C17 N3 73.3(3)
C11 C12 C17 N3 -108.0(3)

loop_
_cod_related_entry_id
_cod_related_entry_database
_cod_related_entry_code
1 ChemSpider 30659489
